data_7121477
loop_
_publ_author_name
'Vibhute, Amol M.'
'Deva Priyakumar, U.'
'Ravi, Arthi'
'Sureshan, Kana M.'

_publ_section_title
;
 Model molecules to classify CHO hydrogen-bonds.
;
_journal_issue 36
_journal_name_full 'Chemical communications (Cambridge, England)'
_journal_page_first 4629
_journal_page_last 4632
_journal_paper_doi 10.1039/c8cc01653d
_journal_volume 54
_journal_year 2018
_chemical_absolute_configuration rm
_chemical_formula_moiety 'C23 H22 O8'
_chemical_formula_sum 'C23 H22 O8'
_chemical_formula_weight 426.40
_space_group_crystal_system orthorhombic
_space_group_IT_number 19
_space_group_name_Hall 'P 2ac 2ab'
_space_group_name_H-M_alt 'P 21 21 21'
_symmetry_space_group_name_Hall 'P 2ac 2ab'
_symmetry_space_group_name_H-M 'P 21 21 21'
_atom_sites_solution_hydrogens geom
_audit_creation_method SHELXL-2014/7
_audit_update_record
;
2018-04-03 deposited with the CCDC.
2018-04-11 downloaded from the CCDC.
;
_cell_angle_alpha 90
_cell_angle_beta 90
_cell_angle_gamma 90
_cell_formula_units_Z 4
_cell_length_a 6.5124(3)
_cell_length_b 15.0561(7)
_cell_length_c 20.2887(10)
_cell_measurement_reflns_used 4962
_cell_measurement_temperature 296(2)
_cell_measurement_theta_max 29.97
_cell_measurement_theta_min 2.42
_cell_volume 1989.33(16)
_computing_cell_refinement 'APEX2/SAINT (Bruker, 2004)'
_computing_data_collection 'APEX2 (Bruker, 2004)'
_computing_data_reduction 'SAINT/XPREP (Bruker, 2004)'
_computing_molecular_graphics 'ORTEP3 (Farrugia, 1997) and Mercury (Bruno et al., 2002)'
_computing_publication_material 'SHELXL-2014 (Sheldrick, 2014)'
_computing_structure_refinement 'SHELXL-2014/7 (Sheldrick, 2014)'
_computing_structure_solution 'SHELXL-2014 (Sheldrick, 2014)'
_diffrn_ambient_temperature 296(2)
_diffrn_detector_area_resol_mean 0
_diffrn_measured_fraction_theta_full 0.998
_diffrn_measured_fraction_theta_max 0.998
_diffrn_measurement_device_type 'Bruker APEX-II CCD'
_diffrn_measurement_method '\f and \w scans'
_diffrn_radiation_type MoK\a
_diffrn_radiation_wavelength 0.71073
_diffrn_reflns_av_R_equivalents 0.0374
_diffrn_reflns_av_unetI/netI 0.0440
_diffrn_reflns_Laue_measured_fraction_full 0.998
_diffrn_reflns_Laue_measured_fraction_max 0.998
_diffrn_reflns_limit_h_max 6
_diffrn_reflns_limit_h_min -7
_diffrn_reflns_limit_k_max 17
_diffrn_reflns_limit_k_min -15
_diffrn_reflns_limit_l_max 19
_diffrn_reflns_limit_l_min -24
_diffrn_reflns_number 9670
_diffrn_reflns_point_group_measured_fraction_full 0.990
_diffrn_reflns_point_group_measured_fraction_max 0.990
_diffrn_reflns_theta_full 24.988
_diffrn_reflns_theta_max 24.988
_diffrn_reflns_theta_min 2.421
_diffrn_source 'fine-focus sealed tube'
_exptl_absorpt_coefficient_mu 0.108
_exptl_absorpt_correction_T_max 0.9839
_exptl_absorpt_correction_T_min 0.9787
_exptl_absorpt_correction_type multi-scan
_exptl_absorpt_process_details SADABS
_exptl_crystal_colour colourless
_exptl_crystal_density_diffrn 1.424
_exptl_crystal_density_meas 1.423
_exptl_crystal_density_method none
_exptl_crystal_description block
_exptl_crystal_F_000 896
_exptl_crystal_size_max 0.20
_exptl_crystal_size_mid 0.15
_exptl_crystal_size_min 0.15
_refine_diff_density_max 0.170
_refine_diff_density_min -0.176
_refine_diff_density_rms 0.039
_refine_ls_abs_structure_details
;
 Flack x determined using 1114 quotients [(I+)-(I-)]/[(I+)+(I-)]
 (Parsons, Flack and Wagner, Acta Cryst. B69 (2013) 249-259).
;
_refine_ls_abs_structure_Flack 0.0(4)
_refine_ls_extinction_coef 0.0099(16)
_refine_ls_extinction_expression Fc^*^=kFc[1+0.001xFc^2^\l^3^/sin(2\q)]^-1/4^
_refine_ls_extinction_method 'SHELXL-2014/7 (Sheldrick 2014'
_refine_ls_goodness_of_fit_ref 0.851
_refine_ls_hydrogen_treatment constr
_refine_ls_matrix_type full
_refine_ls_number_parameters 283
_refine_ls_number_reflns 3460
_refine_ls_number_restraints 0
_refine_ls_restrained_S_all 0.851
_refine_ls_R_factor_all 0.0414
_refine_ls_R_factor_gt 0.0312
_refine_ls_shift/su_max 0.011
_refine_ls_shift/su_mean 0.001
_refine_ls_structure_factor_coef Fsqd
_refine_ls_weighting_details 'w=1/[\s^2^(Fo^2^)+(0.0606P)^2^] where P=(Fo^2^+2Fc^2^)/3'
_refine_ls_weighting_scheme calc
_refine_ls_wR_factor_gt 0.0748
_refine_ls_wR_factor_ref 0.0804
_reflns_Friedel_coverage 0.707
_reflns_Friedel_fraction_full 0.979
_reflns_Friedel_fraction_max 0.979
_reflns_number_gt 2998
_reflns_number_total 3460
_reflns_threshold_expression 'I > 2\s(I)'
_cod_data_source_file c8cc01653d2.cif
_cod_data_source_block shelx
_cod_depositor_comments 'Adding full bibliography for 7121475--7121481.cif.'
_cod_database_code 7121477
_shelx_shelxl_version_number 2014/7
_shelx_space_group_comment
;
The symmetry employed for this shelxl refinement is uniquely defined
by the following loop, which should always be used as a source of
symmetry information in preference to the above space-group names.
They are only intended as comments.
;
_shelx_estimated_absorpt_t_min 0.979
_shelx_estimated_absorpt_t_max 0.984

loop_
_space_group_symop_operation_xyz
'x, y, z'
'x+1/2, -y+1/2, -z'
'-x, y+1/2, -z+1/2'
'-x+1/2, -y, z+1/2'

loop_
_atom_site_label
_atom_site_type_symbol
_atom_site_fract_x
_atom_site_fract_y
_atom_site_fract_z
_atom_site_U_iso_or_equiv
_atom_site_adp_type
_atom_site_occupancy
_atom_site_site_symmetry_order
_atom_site_calc_flag
_atom_site_refinement_flags_posn
_atom_site_refinement_flags_adp
O2 O 0.3014(3) 0.66286(12) 0.33497(7) 0.0238(4) Uani 1 1 d . .
O3 O 0.5416(2) 0.65880(11) 0.21952(7) 0.0203(4) Uani 1 1 d . .
O1 O 0.2967(2) 0.77153(11) 0.22064(8) 0.0227(4) Uani 1 1 d . .
O4 O 0.8697(3) 0.78856(11) 0.33077(8) 0.0218(4) Uani 1 1 d . .
O7 O 0.9644(3) 0.92899(11) 0.31033(8) 0.0250(4) Uani 1 1 d . .
O6 O 0.6201(2) 0.90202(11) 0.33285(8) 0.0223(4) Uani 1 1 d . .
O5 O 0.6095(2) 0.79378(11) 0.16899(8) 0.0218(4) Uani 1 1 d . .
O8 O 0.2273(3) 0.72544(12) 0.43365(8) 0.0285(4) Uani 1 1 d . .
C14 C -0.2979(4) 0.48316(19) 0.39527(13) 0.0294(6) Uani 1 1 d . .
H14 H -0.4076 0.4436 0.3953 0.035 Uiso 1 1 calc R U
C15 C -0.2989(4) 0.55531(19) 0.43759(12) 0.0318(7) Uani 1 1 d . .
H15 H -0.4092 0.5637 0.4660 0.038 Uiso 1 1 calc R U
C16 C -0.1370(4) 0.61513(18) 0.43799(12) 0.0256(6) Uani 1 1 d . .
H16 H -0.1374 0.6631 0.4669 0.031 Uiso 1 1 calc R U
C11 C 0.0266(4) 0.60254(16) 0.39455(11) 0.0200(5) Uani 1 1 d . .
C10 C 0.1936(4) 0.67037(17) 0.39176(11) 0.0206(5) Uani 1 1 d . .
C2 C 0.4583(4) 0.72915(16) 0.32350(12) 0.0210(6) Uani 1 1 d . .
H2 H 0.5142 0.7508 0.3654 0.025 Uiso 1 1 calc R U
C3 C 0.6265(4) 0.68660(16) 0.28200(11) 0.0186(5) Uani 1 1 d . .
H3 H 0.6842 0.6353 0.3053 0.022 Uiso 1 1 calc R U
C17 C 0.4554(4) 0.73061(17) 0.18410(11) 0.0203(5) Uani 1 1 d . .
C18 C 0.3722(4) 0.69504(17) 0.11966(12) 0.0233(6) Uani 1 1 d . .
C19 C 0.4925(4) 0.6351(2) 0.08445(12) 0.0308(7) Uani 1 1 d . .
H19 H 0.6186 0.6168 0.1012 0.037 Uiso 1 1 calc R U
C20 C 0.4242(4) 0.6025(2) 0.02440(13) 0.0368(7) Uani 1 1 d . .
H20 H 0.5048 0.5626 0.0009 0.044 Uiso 1 1 calc R U
C21 C 0.2378(5) 0.6291(2) -0.00057(13) 0.0369(7) Uani 1 1 d . .
H21 H 0.1931 0.6074 -0.0410 0.044 Uiso 1 1 calc R U
C13 C -0.1348(4) 0.46982(18) 0.35299(12) 0.0255(6) Uani 1 1 d . .
H13 H -0.1332 0.4208 0.3251 0.031 Uiso 1 1 calc R U
C12 C 0.0266(4) 0.52982(17) 0.35229(12) 0.0227(6) Uani 1 1 d . .
H12 H 0.1357 0.5214 0.3234 0.027 Uiso 1 1 calc R U
C1 C 0.3709(4) 0.80566(16) 0.28315(11) 0.0206(5) Uani 1 1 d . .
H1 H 0.2576 0.8335 0.3073 0.025 Uiso 1 1 calc R U
C4 C 0.7951(4) 0.75524(16) 0.26879(11) 0.0186(5) Uani 1 1 d . .
H4 H 0.9079 0.7273 0.2445 0.022 Uiso 1 1 calc R U
C7 C 0.8247(4) 0.87742(17) 0.34759(12) 0.0220(6) Uani 1 1 d . .
C9 C 0.9564(5) 1.02275(18) 0.32266(14) 0.0379(7) Uani 1 1 d . .
H9A H 0.8206 1.0443 0.3136 0.057 Uiso 1 1 calc R U
H9B H 1.0532 1.0526 0.2947 0.057 Uiso 1 1 calc R U
H9C H 0.9899 1.0341 0.3680 0.057 Uiso 1 1 calc R U
C6 C 0.5392(4) 0.87437(17) 0.27013(11) 0.0204(5) Uani 1 1 d . .
H6 H 0.4813 0.9256 0.2468 0.024 Uiso 1 1 calc R U
C5 C 0.7022(4) 0.82976(16) 0.22747(11) 0.0193(5) Uani 1 1 d . .
H5 H 0.8088 0.8728 0.2155 0.023 Uiso 1 1 calc R U
C8 C 0.8523(4) 0.88563(19) 0.42107(12) 0.0329(7) Uani 1 1 d . .
H8A H 0.7657 0.8433 0.4430 0.049 Uiso 1 1 calc R U
H8B H 0.8156 0.9446 0.4348 0.049 Uiso 1 1 calc R U
H8C H 0.9931 0.8743 0.4323 0.049 Uiso 1 1 calc R U
C23 C 0.1838(4) 0.72130(18) 0.09469(13) 0.0297(6) Uani 1 1 d . .
H23 H 0.1023 0.7610 0.1181 0.036 Uiso 1 1 calc R U
C22 C 0.1170(5) 0.68786(19) 0.03429(13) 0.0356(7) Uani 1 1 d . .
H22 H -0.0096 0.7053 0.0174 0.043 Uiso 1 1 calc R U

loop_
_atom_site_aniso_label
_atom_site_aniso_U_11
_atom_site_aniso_U_22
_atom_site_aniso_U_33
_atom_site_aniso_U_23
_atom_site_aniso_U_13
_atom_site_aniso_U_12
O2 0.0251(9) 0.0268(10) 0.0194(8) -0.0027(7) 0.0061(7) -0.0097(8)
O3 0.0214(8) 0.0199(9) 0.0196(8) -0.0004(7) -0.0025(7) 0.0001(8)
O1 0.0165(8) 0.0270(10) 0.0245(9) -0.0026(7) -0.0010(7) 0.0008(8)
O4 0.0220(8) 0.0201(9) 0.0232(8) -0.0036(7) -0.0054(7) 0.0020(8)
O7 0.0220(9) 0.0211(10) 0.0318(10) -0.0042(8) 0.0021(7) -0.0028(8)
O6 0.0177(8) 0.0255(9) 0.0237(9) -0.0063(8) -0.0007(7) 0.0023(8)
O5 0.0224(9) 0.0238(9) 0.0193(8) 0.0016(7) -0.0013(7) -0.0042(8)
O8 0.0309(10) 0.0343(11) 0.0202(9) -0.0044(8) 0.0002(8) -0.0069(9)
C14 0.0247(14) 0.0348(15) 0.0288(14) 0.0055(13) 0.0027(12) -0.0067(13)
C15 0.0276(14) 0.0445(18) 0.0232(13) -0.0015(12) 0.0115(12) -0.0046(14)
C16 0.0262(13) 0.0316(15) 0.0191(12) -0.0006(11) 0.0030(11) -0.0016(13)
C11 0.0216(12) 0.0231(13) 0.0153(11) 0.0042(10) -0.0012(10) 0.0002(11)
C10 0.0224(12) 0.0239(13) 0.0154(11) 0.0032(11) -0.0008(10) 0.0003(12)
C2 0.0186(12) 0.0233(14) 0.0210(12) 0.0000(11) 0.0016(10) -0.0043(12)
C3 0.0178(11) 0.0201(13) 0.0179(11) 0.0010(10) -0.0021(10) 0.0006(11)
C17 0.0185(12) 0.0214(13) 0.0211(12) 0.0038(11) 0.0009(10) 0.0002(11)
C18 0.0235(12) 0.0243(14) 0.0221(12) 0.0044(10) -0.0021(11) -0.0060(12)
C19 0.0275(14) 0.0403(17) 0.0246(13) -0.0020(12) -0.0020(11) 0.0014(14)
C20 0.0408(17) 0.0434(19) 0.0263(14) -0.0072(14) 0.0010(12) -0.0033(15)
C21 0.0458(18) 0.0426(18) 0.0223(13) -0.0012(13) -0.0099(13) -0.0121(16)
C13 0.0260(13) 0.0237(14) 0.0267(13) -0.0016(11) -0.0003(12) -0.0046(13)
C12 0.0198(13) 0.0245(14) 0.0237(12) -0.0001(11) 0.0035(11) -0.0002(12)
C1 0.0162(11) 0.0224(13) 0.0231(12) -0.0035(11) 0.0024(10) 0.0006(12)
C4 0.0165(11) 0.0208(13) 0.0185(11) -0.0022(10) 0.0004(10) 0.0031(11)
C7 0.0188(13) 0.0206(14) 0.0266(13) -0.0021(11) 0.0009(10) 0.0014(11)
C9 0.0519(19) 0.0230(15) 0.0388(16) -0.0070(13) 0.0064(15) -0.0105(15)
C6 0.0190(11) 0.0192(13) 0.0229(12) -0.0001(11) -0.0024(10) 0.0045(11)
C5 0.0163(11) 0.0204(13) 0.0211(12) -0.0002(10) -0.0010(10) -0.0027(11)
C8 0.0358(16) 0.0354(16) 0.0273(14) -0.0060(12) -0.0040(12) 0.0034(15)
C23 0.0295(14) 0.0290(15) 0.0306(14) 0.0018(12) -0.0059(11) -0.0017(13)
C22 0.0331(15) 0.0388(17) 0.0347(15) 0.0063(14) -0.0125(13) -0.0043(15)

loop_
_atom_type_symbol
_atom_type_description
_atom_type_scat_dispersion_real
_atom_type_scat_dispersion_imag
_atom_type_scat_source
C C 0.0033 0.0016 'International Tables Vol C Tables 4.2.6.8 and 6.1.1.4'
H H 0.0000 0.0000 'International Tables Vol C Tables 4.2.6.8 and 6.1.1.4'
O O 0.0106 0.0060 'International Tables Vol C Tables 4.2.6.8 and 6.1.1.4'

loop_
_geom_angle_atom_site_label_1
_geom_angle_atom_site_label_2
_geom_angle_atom_site_label_3
_geom_angle
C10 O2 C2 116.45(18)
C17 O3 C3 112.10(17)
C17 O1 C1 111.67(17)
C7 O4 C4 118.15(18)
C7 O7 C9 115.0(2)
C7 O6 C6 117.12(18)
C17 O5 C5 111.85(17)
C15 C14 C13 120.2(3)
C15 C14 H14 119.9
C13 C14 H14 119.9
C14 C15 C16 120.7(2)
C14 C15 H15 119.7
C16 C15 H15 119.7
C15 C16 C11 119.2(2)
C15 C16 H16 120.4
C11 C16 H16 120.4
C12 C11 C16 119.7(2)
C12 C11 C10 121.0(2)
C16 C11 C10 119.2(2)
O8 C10 O2 124.2(2)
O8 C10 C11 125.1(2)
O2 C10 C11 110.7(2)
O2 C2 C1 110.15(19)
O2 C2 C3 107.86(19)
C1 C2 C3 106.84(19)
O2 C2 H2 110.6
C1 C2 H2 110.6
C3 C2 H2 110.6
O3 C3 C2 109.36(18)
O3 C3 C4 108.43(17)
C2 C3 C4 109.18(19)
O3 C3 H3 109.9
C2 C3 H3 109.9
C4 C3 H3 109.9
O3 C17 O1 110.91(17)
O3 C17 O5 110.00(18)
O1 C17 O5 109.82(19)
O3 C17 C18 108.08(19)
O1 C17 C18 110.2(2)
O5 C17 C18 107.72(18)
C23 C18 C19 119.7(2)
C23 C18 C17 122.1(2)
C19 C18 C17 118.1(2)
C20 C19 C18 119.9(2)
C20 C19 H19 120.0
C18 C19 H19 120.0
C21 C20 C19 120.3(3)
C21 C20 H20 119.9
C19 C20 H20 119.9
C20 C21 C22 120.1(3)
C20 C21 H21 119.9
C22 C21 H21 119.9
C14 C13 C12 119.7(2)
C14 C13 H13 120.2
C12 C13 H13 120.2
C13 C12 C11 120.5(2)
C13 C12 H12 119.8
C11 C12 H12 119.8
O1 C1 C2 109.03(19)
O1 C1 C6 109.10(18)
C2 C1 C6 109.68(19)
O1 C1 H1 109.7
C2 C1 H1 109.7
C6 C1 H1 109.7
O4 C4 C5 110.97(19)
O4 C4 C3 108.94(18)
C5 C4 C3 107.97(19)
O4 C4 H4 109.6
C5 C4 H4 109.6
C3 C4 H4 109.6
O4 C7 O7 104.92(18)
O4 C7 O6 113.1(2)
O7 C7 O6 110.42(19)
O4 C7 C8 107.0(2)
O7 C7 C8 114.0(2)
O6 C7 C8 107.4(2)
O7 C9 H9A 109.5
O7 C9 H9B 109.5
H9A C9 H9B 109.5
O7 C9 H9C 109.5
H9A C9 H9C 109.5
H9B C9 H9C 109.5
O6 C6 C5 111.99(18)
O6 C6 C1 107.77(19)
C5 C6 C1 107.4(2)
O6 C6 H6 109.9
C5 C6 H6 109.9
C1 C6 H6 109.9
O5 C5 C4 110.06(19)
O5 C5 C6 109.99(18)
C4 C5 C6 106.73(19)
O5 C5 H5 110.0
C4 C5 H5 110.0
C6 C5 H5 110.0
C7 C8 H8A 109.5
C7 C8 H8B 109.5
H8A C8 H8B 109.5
C7 C8 H8C 109.5
H8A C8 H8C 109.5
H8B C8 H8C 109.5
C18 C23 C22 119.7(3)
C18 C23 H23 120.2
C22 C23 H23 120.2
C21 C22 C23 120.3(3)
C21 C22 H22 119.9
C23 C22 H22 119.9

loop_
_geom_bond_atom_site_label_1
_geom_bond_atom_site_label_2
_geom_bond_distance
O2 C10 1.354(3)
O2 C2 1.447(3)
O3 C17 1.414(3)
O3 C3 1.445(3)
O1 C17 1.413(3)
O1 C1 1.451(3)
O4 C7 1.411(3)
O4 C4 1.439(3)
O7 C7 1.415(3)
O7 C9 1.435(3)
O6 C7 1.415(3)
O6 C6 1.439(3)
O5 C17 1.416(3)
O5 C5 1.437(3)
O8 C10 1.207(3)
C14 C15 1.385(4)
C14 C13 1.380(4)
C14 H14 0.9300
C15 C16 1.387(4)
C15 H15 0.9300
C16 C11 1.396(3)
C16 H16 0.9300
C11 C12 1.391(3)
C11 C10 1.493(3)
C2 C1 1.523(3)
C2 C3 1.523(3)
C2 H2 0.9800
C3 C4 1.531(3)
C3 H3 0.9800
C17 C18 1.513(3)
C18 C23 1.385(4)
C18 C19 1.393(4)
C19 C20 1.387(4)
C19 H19 0.9300
C20 C21 1.375(4)
C20 H20 0.9300
C21 C22 1.379(4)
C21 H21 0.9300
C13 C12 1.386(4)
C13 H13 0.9300
C12 H12 0.9300
C1 C6 1.530(4)
C1 H1 0.9800
C4 C5 1.525(3)
C4 H4 0.9800
C7 C8 1.507(3)
C9 H9A 0.9600
C9 H9B 0.9600
C9 H9C 0.9600
C6 C5 1.526(3)
C6 H6 0.9800
C5 H5 0.9800
C8 H8A 0.9600
C8 H8B 0.9600
C8 H8C 0.9600
C23 C22 1.395(4)
C23 H23 0.9300
C22 H22 0.9300
